data_4020655
loop_
_publ_author_name
'Hartmut Schirok'
'Cristina Alonso-Alija'
'Jordi Benet-Buchholz'
'Andreas H. G\"oller'
'Rolf Grosser'
'Martin Michels'
'Holger Paulsen'

_publ_section_title
;
 Efficient Regioselective Synthesis of
 6-Amino-5-benzoyl-1-Substituted 2(1H)-Pyridinones
;
_journal_name_full 'Journal of Organic Chemistry'
_journal_page_first 9463
_journal_page_last 9469
_journal_paper_doi 10.1021/jo0515428
_journal_volume 70
_journal_year 2005
_chemical_formula_sum 'C21 H18 Cl3 F N2 O4'
_chemical_formula_weight 487.72
_space_group_IT_number 4
_symmetry_cell_setting monoclinic
_symmetry_space_group_name_Hall 'P 2yb'
_symmetry_space_group_name_H-M 'P 1 21 1'
_cell_angle_alpha 90.00
_cell_angle_beta 104.621(2)
_cell_angle_gamma 90.00
_cell_formula_units_Z 2
_cell_length_a 11.6100(3)
_cell_length_b 7.5434(2)
_cell_length_c 12.8521(3)
_cell_measurement_temperature 90(2)
_cell_volume 1089.12(5)
_diffrn_ambient_temperature 90(2)
_exptl_crystal_density_diffrn 1.487
_cod_depositor_comments
;
The following automatic conversions were performed:
'_symmetry_cell_setting' value 'Monoclinic' changed to 'monoclinic'
according to '/home/saulius/struct/CIF-dictionaries/cif_core.dic'
dictionary named 'cif_core.dic' version 2.4.1 from 2010-06-29.

Automatic conversion script
Id: cif_fix_enum 1527 2010-12-29 10:47:43Z saulius 
;
_cod_original_sg_symbol_H-M 'P 21'
_cod_database_code 4020655

loop_
_symmetry_equiv_pos_as_xyz
'x, y, z'
'-x, y+1/2, -z'

loop_
_atom_site_label
_atom_site_type_symbol
_atom_site_fract_x
_atom_site_fract_y
_atom_site_fract_z
_atom_site_U_iso_or_equiv
_atom_site_adp_type
_atom_site_occupancy
_atom_site_symmetry_multiplicity
_atom_site_calc_flag
_atom_site_refinement_flags
_atom_site_disorder_assembly
_atom_site_disorder_group
F1 F 1.00509(19) 0.0052(4) 0.99161(17) 0.0374(6) Uani 1 1 d . . .
O1 O 0.5445(2) 0.2967(4) 0.6844(2) 0.0256(6) Uani 1 1 d . . .
N1 N 0.3073(2) -0.0945(4) 0.5169(2) 0.0150(6) Uani 1 1 d . . .
C1 C 0.4882(3) -0.0037(5) 0.6451(2) 0.0159(7) Uani 1 1 d . . .
O2 O 0.11653(17) -0.0037(4) 0.58644(17) 0.0183(5) Uani 1 1 d . . .
C2 C 0.3809(3) 0.0396(5) 0.5659(2) 0.0158(7) Uani 1 1 d . . .
N2 N 0.3493(3) 0.2067(5) 0.5404(2) 0.0209(7) Uani 1 1 d . . .
H2A H 0.287(5) 0.221(9) 0.500(5) 0.042(15) Uiso 1 1 d . . .
H2B H 0.401(4) 0.289(7) 0.571(4) 0.021(11) Uiso 1 1 d . . .
O3 O -0.1175(2) 0.0720(4) 0.21788(18) 0.0260(6) Uani 1 1 d . . .
C3 C 0.3296(3) -0.2767(5) 0.5397(3) 0.0187(7) Uani 1 1 d . . .
O4 O 0.2571(2) -0.3868(4) 0.49078(17) 0.0205(5) Uani 1 1 d . . .
C4 C 0.4346(3) -0.3169(5) 0.6219(3) 0.0202(7) Uani 1 1 d . . .
H4A H 0.450(3) -0.444(7) 0.643(3) 0.016(9) Uiso 1 1 d . . .
C5 C 0.5081(3) -0.1846(5) 0.6716(3) 0.0194(7) Uani 1 1 d . . .
H5A H 0.564(4) -0.223(8) 0.726(4) 0.032(13) Uiso 1 1 d . . .
C6 C 0.5667(3) 0.1350(5) 0.6984(3) 0.0196(7) Uani 1 1 d . . .
C7 C 0.6824(3) 0.0870(5) 0.7773(2) 0.0180(7) Uani 1 1 d . . .
C8 C 0.7116(3) 0.1783(5) 0.8749(3) 0.0212(8) Uani 1 1 d . . .
H8A H 0.654(5) 0.263(9) 0.892(5) 0.050(15) Uiso 1 1 d . . .
C9 C 0.8201(3) 0.1513(6) 0.9486(3) 0.0255(8) Uani 1 1 d . . .
H9A H 0.843(3) 0.202(6) 1.013(4) 0.017(10) Uiso 1 1 d . . .
C10 C 0.8975(3) 0.0333(6) 0.9208(3) 0.0253(9) Uani 1 1 d . . .
C11 C 0.8736(3) -0.0602(5) 0.8258(3) 0.0227(8) Uani 1 1 d . . .
H11A H 0.935(4) -0.155(7) 0.822(4) 0.034(12) Uiso 1 1 d . . .
C12 C 0.7643(3) -0.0325(5) 0.7531(3) 0.0201(7) Uani 1 1 d . . .
H12A H 0.746(3) -0.098(7) 0.692(3) 0.019(10) Uiso 1 1 d . . .
C13 C 0.1969(3) -0.0473(5) 0.4397(3) 0.0170(7) Uani 1 1 d . . .
C14 C 0.0981(3) -0.0033(5) 0.4785(2) 0.0153(6) Uani 1 1 d . . .
C15 C -0.0102(3) 0.0390(5) 0.4053(2) 0.0174(7) Uani 1 1 d . . .
H15A H -0.076(4) 0.060(7) 0.429(3) 0.027(11) Uiso 1 1 d . . .
C16 C -0.0169(3) 0.0335(5) 0.2962(3) 0.0199(7) Uani 1 1 d . . .
C17 C 0.0820(3) -0.0124(6) 0.2578(3) 0.0219(8) Uani 1 1 d . . .
H17A H 0.074(3) -0.016(6) 0.181(3) 0.013(9) Uiso 1 1 d . . .
C18 C 0.1893(3) -0.0516(5) 0.3311(3) 0.0193(7) Uani 1 1 d . . .
H18A H 0.255(4) -0.088(7) 0.305(3) 0.025(11) Uiso 1 1 d . . .
C19 C 0.0169(3) 0.0348(6) 0.6304(2) 0.0212(8) Uani 1 1 d . . .
H19A H 0.0435 0.0370 0.7091 0.032 Uiso 1 1 calc R . .
H19B H -0.0441 -0.0569 0.6078 0.032 Uiso 1 1 calc R . .
H19C H -0.0165 0.1506 0.6042 0.032 Uiso 1 1 calc R . .
C20 C -0.2212(3) 0.1248(6) 0.2513(3) 0.0246(8) Uani 1 1 d . . .
H20A H -0.270(4) 0.145(7) 0.186(4) 0.034(12) Uiso 1 1 d . . .
H20B H -0.210(4) 0.223(7) 0.290(4) 0.019(10) Uiso 1 1 d . . .
H20C H -0.246(3) 0.033(7) 0.295(3) 0.019(10) Uiso 1 1 d . . .
C1L C -0.3101(3) -0.2302(6) 0.0618(3) 0.0259(8) Uani 1 1 d . . .
H1LA H -0.249(5) -0.160(9) 0.076(5) 0.052(16) Uiso 1 1 d . . .
Cl1 Cl -0.28992(9) -0.37021(16) -0.04107(8) 0.0390(3) Uani 1 1 d . . .
Cl2 Cl -0.30605(11) -0.35163(18) 0.17923(8) 0.0466(3) Uani 1 1 d . . .
Cl3 Cl -0.44488(8) -0.11386(16) 0.02046(9) 0.0416(3) Uani 1 1 d . . .

loop_
_atom_site_aniso_label
_atom_site_aniso_U_11
_atom_site_aniso_U_22
_atom_site_aniso_U_33
_atom_site_aniso_U_23
_atom_site_aniso_U_13
_atom_site_aniso_U_12
F1 0.0245(9) 0.057(2) 0.0243(10) 0.0018(10) -0.0061(7) 0.0063(11)
O1 0.0211(11) 0.0131(16) 0.0392(14) -0.0004(10) 0.0015(10) -0.0027(10)
N1 0.0136(11) 0.0140(16) 0.0163(12) -0.0013(10) 0.0014(9) 0.0010(11)
C1 0.0134(13) 0.016(2) 0.0169(14) -0.0009(12) 0.0017(10) -0.0003(13)
O2 0.0152(9) 0.0260(16) 0.0139(10) 0.0018(9) 0.0037(7) 0.0021(10)
C2 0.0164(14) 0.014(2) 0.0177(14) 0.0019(12) 0.0057(11) 0.0000(13)
N2 0.0176(14) 0.0180(19) 0.0246(14) 0.0009(12) 0.0009(11) -0.0004(12)
O3 0.0223(11) 0.0372(19) 0.0164(11) -0.0027(10) 0.0009(8) 0.0082(11)
C3 0.0203(15) 0.017(2) 0.0196(15) -0.0003(13) 0.0064(12) -0.0019(14)
O4 0.0211(11) 0.0155(15) 0.0225(11) -0.0024(9) 0.0012(8) -0.0023(10)
C4 0.0218(15) 0.011(2) 0.0266(16) 0.0005(13) 0.0035(13) -0.0007(13)
C5 0.0176(14) 0.019(2) 0.0202(15) 0.0031(13) 0.0023(12) 0.0026(14)
C6 0.0198(14) 0.017(2) 0.0214(15) -0.0006(13) 0.0044(12) -0.0002(15)
C7 0.0142(13) 0.020(2) 0.0192(14) -0.0003(12) 0.0026(11) -0.0035(13)
C8 0.0234(15) 0.019(2) 0.0226(16) -0.0001(13) 0.0077(12) -0.0011(14)
C9 0.0288(16) 0.029(2) 0.0185(16) -0.0039(15) 0.0050(12) -0.0055(17)
C10 0.0200(14) 0.037(3) 0.0157(15) 0.0096(15) -0.0013(11) -0.0022(16)
C11 0.0207(14) 0.027(2) 0.0225(16) 0.0073(15) 0.0087(12) 0.0053(15)
C12 0.0226(14) 0.020(2) 0.0185(15) 0.0017(14) 0.0077(11) -0.0012(14)
C13 0.0150(13) 0.013(2) 0.0221(14) -0.0009(12) 0.0030(11) 0.0012(12)
C14 0.0180(13) 0.0113(19) 0.0156(14) -0.0017(11) 0.0025(10) -0.0011(13)
C15 0.0147(13) 0.0131(19) 0.0239(15) -0.0037(13) 0.0038(11) -0.0007(13)
C16 0.0204(14) 0.015(2) 0.0223(16) 0.0004(13) 0.0014(12) 0.0043(14)
C17 0.0258(15) 0.023(2) 0.0164(15) -0.0020(13) 0.0049(11) 0.0052(15)
C18 0.0195(14) 0.016(2) 0.0224(15) -0.0031(13) 0.0058(12) 0.0005(13)
C19 0.0192(14) 0.029(2) 0.0162(14) 0.0027(13) 0.0067(11) 0.0024(14)
C20 0.0195(15) 0.030(2) 0.0202(16) -0.0041(16) -0.0021(12) 0.0069(16)
C1L 0.0250(16) 0.021(2) 0.033(2) 0.0013(15) 0.0086(13) 0.0010(15)
Cl1 0.0469(5) 0.0328(7) 0.0435(5) -0.0070(4) 0.0227(4) -0.0038(5)
Cl2 0.0599(6) 0.0465(8) 0.0346(5) 0.0135(5) 0.0139(4) 0.0028(6)
Cl3 0.0285(4) 0.0329(7) 0.0655(6) 0.0124(5) 0.0159(4) 0.0068(4)

loop_
_geom_bond_atom_site_label_1
_geom_bond_atom_site_label_2
_geom_bond_distance
_geom_bond_site_symmetry_2
_geom_bond_publ_flag
F1 C10 1.363(4) . ?
O1 C6 1.250(5) . ?
N1 C2 1.370(4) . ?
N1 C3 1.415(5) . ?
N1 C13 1.454(4) . ?
C1 C5 1.411(5) . ?
C1 C2 1.434(4) . ?
C1 C6 1.442(5) . ?
O2 C14 1.350(4) . ?
O2 C19 1.439(4) . ?
C2 N2 1.330(5) . ?
O3 C16 1.368(4) . ?
O3 C20 1.433(4) . ?
C3 O4 1.236(4) . ?
C3 C4 1.429(5) . ?
C4 C5 1.363(5) . ?
C6 C7 1.509(4) . ?
C7 C8 1.395(5) . ?
C7 C12 1.400(5) . ?
C8 C9 1.388(5) . ?
C9 C10 1.375(6) . ?
C10 C11 1.376(5) . ?
C11 C12 1.389(4) . ?
C13 C18 1.377(5) . ?
C13 C14 1.401(4) . ?
C14 C15 1.404(4) . ?
C15 C16 1.386(4) . ?
C16 C17 1.402(5) . ?
C17 C18 1.391(4) . ?
C1L Cl1 1.754(4) . ?
C1L Cl2 1.756(4) . ?
C1L Cl3 1.756(4) . ?
